data_7006267
loop_
_publ_author_name
'Molinos, Eduardo'
'Brayshaw, Simon K.'
'Kociok-K\"ohn, Gabrielle'
'Weller, Andrew S.'

_publ_section_title
;
 Cationic rhodium mono-phosphine fragments partnered with carborane
 monoanions [closo-CB11H6X6]- (X = H, Br). Synthesis, structures and
 reactivity with alkenes.
;
_journal_issue 42
_journal_name_full 'Dalton transactions (Cambridge, England : 2003)'
_journal_page_first 4829
_journal_page_last 4844
_journal_paper_doi 10.1039/b711468k
_journal_year 2007
_chemical_formula_moiety 'C19 H41 B11 Br6 P Rh, C6 H5 F'
_chemical_formula_sum 'C25 H46 B11 Br6 F P Rh'
_chemical_formula_weight 1097.87
_chemical_name_common 'Compound 4b'
_chemical_name_systematic
;
?
;
_space_group_IT_number 15
_symmetry_cell_setting monoclinic
_symmetry_space_group_name_Hall '-C 2yc'
_symmetry_space_group_name_H-M 'C 1 2/c 1'
_atom_sites_solution_hydrogens geom
_atom_sites_solution_primary direct
_atom_sites_solution_secondary difmap
_audit_creation_method SHELXL-97
_cell_angle_alpha 90.00
_cell_angle_beta 100.8460(10)
_cell_angle_gamma 90.00
_cell_formula_units_Z 8
_cell_length_a 25.7857(3)
_cell_length_b 13.1635(2)
_cell_length_c 23.1199(2)
_cell_measurement_reflns_used 55280
_cell_measurement_temperature 150(2)
_cell_measurement_theta_max 27.485
_cell_measurement_theta_min 2.910
_cell_volume 7707.40(16)
_computing_cell_refinement 'HKL Scalepack (Otwinowski & Minor 1997)'
_computing_data_collection 'Collect, Nonius program suite version 1.9 (1997)'
_computing_data_reduction 'Denzo and Scalepack (Otwinowski & Minor, 1997)'
_computing_molecular_graphics 'ORTEP3 for Windows - L. J. Farrugia, J. Appl. Crystallogr. 1997, 30, 565'
_computing_publication_material 'SHELX97-2, G. M. Sheldrick'
_computing_structure_refinement
;
SHELX97-2 Program for Crystal Structure Analysis. G. M. Sheldrick,
Institut f. Anorg. Chemie der Universit\"at, Tammanstrasse 4,
D-3400 G\"ottingen, Germany, 1998.
;
_computing_structure_solution
;
SIR97- Altomare A., Burla M.C., Camalli M., Cascarano G.L., Giacovazzo C. ,
Guagliardi A., Moliterni A.G.G., Polidori G.,Spagna R.
(1999) J. Appl. Cryst. 32, 115-119.
;
_diffrn_ambient_temperature 150(2)
_diffrn_measured_fraction_theta_full 0.980
_diffrn_measured_fraction_theta_max 0.980
_diffrn_measurement_device_type 'Nonius Kappa CCD'
_diffrn_measurement_method '358 1.5 degree images with \f and \w scans'
_diffrn_radiation_monochromator graphite
_diffrn_radiation_source 'fine-focus sealed tube'
_diffrn_radiation_type MoK\a
_diffrn_radiation_wavelength 0.71073
_diffrn_reflns_av_R_equivalents 0.0465
_diffrn_reflns_av_sigmaI/netI 0.0296
_diffrn_reflns_limit_h_max 33
_diffrn_reflns_limit_h_min -33
_diffrn_reflns_limit_k_max 17
_diffrn_reflns_limit_k_min -17
_diffrn_reflns_limit_l_max 30
_diffrn_reflns_limit_l_min -29
_diffrn_reflns_number 42541
_diffrn_reflns_theta_full 27.53
_diffrn_reflns_theta_max 27.53
_diffrn_reflns_theta_min 4.25
_diffrn_standards_decay_% 0
_exptl_absorpt_coefficient_mu 6.733
_exptl_absorpt_correction_T_max 0.0949
_exptl_absorpt_correction_T_min 0.0535
_exptl_absorpt_correction_type multi-scan
_exptl_absorpt_process_details
;
multi-scan from symmetry-related measurements
Sortav (Blessing 1995)
;
_exptl_crystal_colour 'pale brown'
_exptl_crystal_density_diffrn 1.893
_exptl_crystal_density_method 'not measured'
_exptl_crystal_description block
_exptl_crystal_F_000 4240
_exptl_crystal_size_max 0.50
_exptl_crystal_size_mid 0.40
_exptl_crystal_size_min 0.35
_refine_diff_density_max 0.723
_refine_diff_density_min -0.719
_refine_diff_density_rms 0.098
_refine_ls_extinction_method none
_refine_ls_goodness_of_fit_ref 1.060
_refine_ls_hydrogen_treatment mixed
_refine_ls_matrix_type full
_refine_ls_number_parameters 423
_refine_ls_number_reflns 8692
_refine_ls_number_restraints 0
_refine_ls_restrained_S_all 1.060
_refine_ls_R_factor_all 0.0310
_refine_ls_R_factor_gt 0.0264
_refine_ls_shift/su_max 0.001
_refine_ls_shift/su_mean 0.000
_refine_ls_structure_factor_coef Fsqd
_refine_ls_weighting_details 'calc w=1/[\s^2^(Fo^2^)+(0.0311P)^2^+17.1805P] where P=(Fo^2^+2Fc^2^)/3'
_refine_ls_weighting_scheme calc
_refine_ls_wR_factor_gt 0.0645
_refine_ls_wR_factor_ref 0.0666
_reflns_number_gt 7863
_reflns_number_total 8692
_reflns_threshold_expression >2sigma(I)
_cod_data_source_file b711468k.txt
_cod_data_source_block k05asw13
_cod_original_cell_volume 7703.90(16)
_cod_original_sg_symbol_H-M 'C 2/c'
_cod_database_code 7006267

loop_
_symmetry_equiv_pos_as_xyz
'x, y, z'
'-x, y, -z+1/2'
'x+1/2, y+1/2, z'
'-x+1/2, y+1/2, -z+1/2'
'-x, -y, -z'
'x, -y, z-1/2'
'-x+1/2, -y+1/2, -z'
'x+1/2, -y+1/2, z-1/2'

loop_
_atom_site_label
_atom_site_type_symbol
_atom_site_fract_x
_atom_site_fract_y
_atom_site_fract_z
_atom_site_U_iso_or_equiv
_atom_site_adp_type
_atom_site_occupancy
_atom_site_symmetry_multiplicity
_atom_site_calc_flag
_atom_site_refinement_flags
_atom_site_disorder_assembly
_atom_site_disorder_group
Rh Rh 0.108733(7) 0.385111(16) 0.056755(8) 0.01757(5) Uani 1 1 d . . .
H1A H 0.0808(15) 0.364(3) -0.0025(17) 0.049(11) Uiso 1 1 d . . .
H1B H 0.0621(12) 0.448(3) 0.0572(14) 0.030(8) Uiso 1 1 d . . .
P P 0.13409(2) 0.52143(5) 0.01311(3) 0.01651(13) Uani 1 1 d . . .
C2 C 0.11895(10) 0.6458(2) 0.04399(11) 0.0207(5) Uani 1 1 d . . .
H2 H 0.1452 0.6953 0.0337 0.025 Uiso 1 1 calc R . .
C3 C 0.12738(11) 0.6434(2) 0.11213(11) 0.0260(6) Uani 1 1 d . . .
H3A H 0.1024 0.5944 0.1244 0.031 Uiso 1 1 calc R . .
H3B H 0.1637 0.6198 0.1282 0.031 Uiso 1 1 calc R . .
C4 C 0.11896(12) 0.7484(3) 0.13760(14) 0.0322(7) Uani 1 1 d . . .
H4A H 0.1232 0.7434 0.1810 0.039 Uiso 1 1 calc R . .
H4B H 0.1460 0.7960 0.1285 0.039 Uiso 1 1 calc R . .
C5 C 0.06438(12) 0.7895(3) 0.11228(14) 0.0334(7) Uani 1 1 d . . .
H5A H 0.0605 0.8585 0.1279 0.040 Uiso 1 1 calc R . .
H5B H 0.0372 0.7453 0.1242 0.040 Uiso 1 1 calc R . .
C6 C 0.05641(13) 0.7934(3) 0.04520(14) 0.0361(7) Uani 1 1 d . . .
H6A H 0.0818 0.8422 0.0335 0.043 Uiso 1 1 calc R . .
H6B H 0.0203 0.8182 0.0291 0.043 Uiso 1 1 calc R . .
C7 C 0.06412(11) 0.6895(3) 0.01878(13) 0.0288(6) Uani 1 1 d . . .
H7A H 0.0600 0.6958 -0.0245 0.035 Uiso 1 1 calc R . .
H7B H 0.0366 0.6423 0.0273 0.035 Uiso 1 1 calc R . .
C8 C 0.20627(9) 0.5245(2) 0.01490(10) 0.0174(5) Uani 1 1 d . . .
H8 H 0.2142 0.4621 -0.0065 0.021 Uiso 1 1 calc R . .
C9 C 0.22405(10) 0.6142(2) -0.01919(11) 0.0221(5) Uani 1 1 d . . .
H9A H 0.2015 0.6182 -0.0588 0.026 Uiso 1 1 calc R . .
H9B H 0.2200 0.6784 0.0018 0.026 Uiso 1 1 calc R . .
C10 C 0.28177(10) 0.6009(2) -0.02516(12) 0.0251(6) Uani 1 1 d . . .
H10A H 0.2850 0.5399 -0.0492 0.030 Uiso 1 1 calc R . .
H10B H 0.2930 0.6606 -0.0459 0.030 Uiso 1 1 calc R . .
C11 C 0.31782(10) 0.5899(2) 0.03450(12) 0.0272(6) Uani 1 1 d . . .
H11A H 0.3179 0.6540 0.0569 0.033 Uiso 1 1 calc R . .
H11B H 0.3544 0.5766 0.0290 0.033 Uiso 1 1 calc R . .
C12 C 0.29933(10) 0.5029(2) 0.06913(12) 0.0257(6) Uani 1 1 d . . .
H12A H 0.3223 0.4987 0.1085 0.031 Uiso 1 1 calc R . .
H12B H 0.3024 0.4380 0.0484 0.031 Uiso 1 1 calc R . .
C13 C 0.24189(10) 0.5184(2) 0.07616(11) 0.0220(5) Uani 1 1 d . . .
H13A H 0.2389 0.5819 0.0983 0.026 Uiso 1 1 calc R . .
H13B H 0.2306 0.4611 0.0986 0.026 Uiso 1 1 calc R . .
C14 C 0.10639(9) 0.5289(2) -0.06714(10) 0.0191(5) Uani 1 1 d . . .
H14 H 0.1124 0.5998 -0.0800 0.023 Uiso 1 1 calc R . .
C15 C 0.04651(10) 0.5081(2) -0.08387(11) 0.0249(6) Uani 1 1 d . . .
H15A H 0.0393 0.4362 -0.0755 0.030 Uiso 1 1 calc R . .
H15B H 0.0274 0.5515 -0.0598 0.030 Uiso 1 1 calc R . .
C16 C 0.02673(11) 0.5304(3) -0.14945(12) 0.0330(7) Uani 1 1 d . . .
H16A H -0.0117 0.5173 -0.1596 0.040 Uiso 1 1 calc R . .
H16B H 0.0328 0.6029 -0.1574 0.040 Uiso 1 1 calc R . .
C17 C 0.05505(12) 0.4645(3) -0.18739(12) 0.0390(8) Uani 1 1 d . . .
H17A H 0.0440 0.4847 -0.2292 0.047 Uiso 1 1 calc R . .
H17B H 0.0448 0.3927 -0.1837 0.047 Uiso 1 1 calc R . .
C18 C 0.11492(11) 0.4741(3) -0.16978(12) 0.0322(7) Uani 1 1 d . . .
H18A H 0.1258 0.5426 -0.1805 0.039 Uiso 1 1 calc R . .
H18B H 0.1318 0.4237 -0.1921 0.039 Uiso 1 1 calc R . .
C19 C 0.13453(10) 0.4571(2) -0.10372(11) 0.0236(5) Uani 1 1 d . . .
H19A H 0.1731 0.4693 -0.0939 0.028 Uiso 1 1 calc R . .
H19B H 0.1279 0.3858 -0.0937 0.028 Uiso 1 1 calc R . .
C1 C 0.18430(11) 0.0221(2) 0.19986(11) 0.0241(5) Uani 1 1 d . . .
H1 H 0.1904 -0.0619 0.2046 0.029 Uiso 1 1 calc R . .
B2 B 0.12093(12) 0.0660(3) 0.19282(13) 0.0239(6) Uani 1 1 d . . .
H2A H 0.0851 0.0180 0.1926 0.029 Uiso 1 1 calc R . .
B3 B 0.15505(12) 0.0656(2) 0.13209(13) 0.0220(6) Uani 1 1 d . . .
H3 H 0.1414 0.0175 0.0921 0.026 Uiso 1 1 calc R . .
B4 B 0.22387(12) 0.0860(2) 0.16111(13) 0.0221(6) Uani 1 1 d . . .
H4 H 0.2554 0.0509 0.1402 0.027 Uiso 1 1 calc R . .
B5 B 0.23191(12) 0.0993(3) 0.23892(13) 0.0238(6) Uani 1 1 d . . .
H5 H 0.2686 0.0727 0.2690 0.029 Uiso 1 1 calc R . .
B6 B 0.16849(13) 0.0867(3) 0.25862(13) 0.0245(6) Uani 1 1 d . . .
H6 H 0.1638 0.0516 0.3015 0.029 Uiso 1 1 calc R . .
B7 B 0.12071(11) 0.1747(2) 0.14839(12) 0.0183(5) Uani 1 1 d . . .
Br7 Br 0.059190(10) 0.22984(2) 0.093546(11) 0.02308(6) Uani 1 1 d . . .
B8 B 0.18351(11) 0.1870(2) 0.12862(12) 0.0179(5) Uani 1 1 d . . .
Br8 Br 0.188399(10) 0.25145(2) 0.052924(11) 0.02180(6) Uani 1 1 d . . .
B9 B 0.23125(11) 0.2089(2) 0.19389(12) 0.0192(6) Uani 1 1 d . . .
Br9 Br 0.293679(10) 0.29135(2) 0.192796(12) 0.02673(7) Uani 1 1 d . . .
B10 B 0.19682(12) 0.2091(2) 0.25465(12) 0.0206(6) Uani 1 1 d . . .
Br10 Br 0.221357(11) 0.29146(2) 0.324489(11) 0.02810(7) Uani 1 1 d . . .
B11 B 0.12812(11) 0.1882(2) 0.22613(12) 0.0203(6) Uani 1 1 d . . .
Br11 Br 0.072752(12) 0.24747(2) 0.261724(13) 0.03040(7) Uani 1 1 d . . .
B12 B 0.16693(11) 0.2632(2) 0.18599(12) 0.0169(5) Uani 1 1 d . . .
Br12 Br 0.152475(9) 0.407985(19) 0.172838(10) 0.01914(6) Uani 1 1 d . . .
C21 C 0.04128(17) -0.0153(4) -0.1139(4) 0.089(2) Uani 1 1 d . . .
H21 H 0.0273 -0.0790 -0.1051 0.106 Uiso 1 1 calc R . .
C22 C 0.04536(18) 0.0131(4) -0.1725(3) 0.0730(16) Uani 1 1 d . B .
H22 H 0.0346 -0.0329 -0.2042 0.088 Uiso 1 1 calc R . .
C23 C 0.0641(2) 0.1036(4) -0.1826(2) 0.0682(13) Uani 1 1 d . . .
C24 C 0.07994(16) 0.1687(4) -0.1402(3) 0.0685(14) Uani 1 1 d . B .
H24 H 0.0931 0.2329 -0.1495 0.082 Uiso 1 1 calc R . .
C25 C 0.07793(16) 0.1468(4) -0.0838(2) 0.0633(13) Uani 1 1 d . . .
H25 H 0.0898 0.1952 -0.0537 0.076 Uiso 1 1 calc R B .
C26 C 0.05944(18) 0.0579(5) -0.0700(2) 0.0652(13) Uani 1 1 d . A .
F1 F 0.0592(2) 0.0394(5) -0.0150(2) 0.104(2) Uani 0.60 1 d P A 1
F1A F 0.0737(4) 0.1402(11) -0.2279(5) 0.140(5) Uani 0.40 1 d P B 2

loop_
_atom_site_aniso_label
_atom_site_aniso_U_11
_atom_site_aniso_U_22
_atom_site_aniso_U_33
_atom_site_aniso_U_23
_atom_site_aniso_U_13
_atom_site_aniso_U_12
Rh 0.01729(9) 0.01797(11) 0.01640(9) 0.00222(7) 0.00049(7) -0.00143(7)
P 0.0156(3) 0.0175(3) 0.0157(3) 0.0017(2) 0.0011(2) -0.0003(2)
C2 0.0191(11) 0.0198(13) 0.0232(12) 0.0018(10) 0.0040(9) 0.0018(10)
C3 0.0291(13) 0.0264(15) 0.0211(12) -0.0024(11) 0.0015(10) 0.0040(12)
C4 0.0327(15) 0.0307(17) 0.0309(15) -0.0104(12) 0.0005(12) 0.0044(13)
C5 0.0309(14) 0.0327(18) 0.0364(16) -0.0086(13) 0.0056(12) 0.0096(13)
C6 0.0376(16) 0.0318(18) 0.0377(16) -0.0025(14) 0.0044(13) 0.0163(14)
C7 0.0244(13) 0.0334(17) 0.0274(14) 0.0004(12) 0.0018(10) 0.0092(12)
C8 0.0166(10) 0.0184(13) 0.0165(11) -0.0015(9) 0.0011(8) -0.0004(9)
C9 0.0194(11) 0.0248(15) 0.0218(12) 0.0045(10) 0.0036(9) -0.0018(10)
C10 0.0235(12) 0.0304(16) 0.0230(12) 0.0005(11) 0.0088(10) -0.0025(11)
C11 0.0181(11) 0.0350(17) 0.0280(14) -0.0035(12) 0.0031(10) -0.0043(11)
C12 0.0193(11) 0.0330(16) 0.0227(12) -0.0008(11) -0.0016(10) 0.0029(11)
C13 0.0192(11) 0.0301(15) 0.0154(11) 0.0005(10) 0.0001(9) -0.0031(11)
C14 0.0175(11) 0.0237(14) 0.0152(11) 0.0035(10) 0.0004(8) -0.0018(10)
C15 0.0181(11) 0.0340(16) 0.0213(12) 0.0030(11) 0.0004(9) -0.0028(11)
C16 0.0222(12) 0.048(2) 0.0251(14) 0.0091(13) -0.0052(10) 0.0001(13)
C17 0.0313(14) 0.061(2) 0.0201(13) -0.0031(14) -0.0060(11) -0.0022(15)
C18 0.0305(14) 0.049(2) 0.0161(12) -0.0030(12) 0.0014(10) 0.0021(14)
C19 0.0239(12) 0.0260(15) 0.0191(12) -0.0022(10) -0.0007(9) 0.0020(11)
C1 0.0318(13) 0.0181(14) 0.0222(12) 0.0007(10) 0.0042(10) 0.0003(11)
B2 0.0286(14) 0.0185(15) 0.0251(14) 0.0038(12) 0.0066(12) -0.0010(12)
B3 0.0267(14) 0.0182(15) 0.0210(13) 0.0003(11) 0.0044(11) 0.0003(12)
B4 0.0259(13) 0.0167(15) 0.0236(14) -0.0014(11) 0.0043(11) 0.0027(12)
B5 0.0264(14) 0.0216(16) 0.0217(14) 0.0023(12) 0.0004(11) 0.0058(12)
B6 0.0329(15) 0.0202(16) 0.0208(14) 0.0027(12) 0.0060(12) 0.0030(13)
B7 0.0197(12) 0.0159(14) 0.0189(12) 0.0000(10) 0.0026(10) 0.0000(11)
Br7 0.01858(11) 0.02341(14) 0.02523(13) 0.00469(10) -0.00110(9) -0.00408(10)
B8 0.0217(12) 0.0171(14) 0.0152(12) 0.0010(10) 0.0040(10) 0.0014(11)
Br8 0.02565(12) 0.02414(15) 0.01629(12) 0.00059(9) 0.00565(9) 0.00062(10)
B9 0.0193(12) 0.0186(15) 0.0192(13) 0.0007(11) 0.0019(10) 0.0018(11)
Br9 0.01969(12) 0.03054(16) 0.02880(14) -0.00059(11) 0.00161(10) -0.00282(11)
B10 0.0249(13) 0.0185(15) 0.0177(13) -0.0004(11) 0.0020(10) 0.0009(12)
Br10 0.03519(14) 0.03018(16) 0.01705(12) -0.00436(10) 0.00010(10) 0.00039(12)
B11 0.0239(13) 0.0178(15) 0.0193(13) 0.0012(11) 0.0046(10) 0.0023(12)
Br11 0.03139(14) 0.03049(17) 0.03332(15) 0.00024(12) 0.01629(12) 0.00277(12)
B12 0.0199(12) 0.0144(14) 0.0160(12) 0.0005(10) 0.0019(10) 0.0009(11)
Br12 0.02341(12) 0.01523(13) 0.01803(11) 0.00019(9) 0.00194(9) 0.00021(9)
C21 0.037(2) 0.038(3) 0.194(7) 0.028(4) 0.027(3) 0.0068(19)
C22 0.056(3) 0.066(4) 0.086(3) -0.044(3) -0.014(2) 0.014(2)
C23 0.070(3) 0.065(3) 0.075(3) -0.001(3) 0.027(3) 0.025(3)
C24 0.041(2) 0.048(3) 0.121(4) -0.010(3) 0.027(2) 0.005(2)
C25 0.044(2) 0.061(3) 0.076(3) -0.030(3) -0.009(2) 0.015(2)
C26 0.056(2) 0.076(4) 0.065(3) 0.014(3) 0.014(2) 0.038(3)
F1 0.123(4) 0.119(5) 0.080(3) 0.045(3) 0.046(3) 0.065(4)
F1A 0.135(9) 0.195(13) 0.104(7) 0.044(8) 0.062(7) 0.031(8)

loop_
_atom_type_symbol
_atom_type_description
_atom_type_scat_dispersion_real
_atom_type_scat_dispersion_imag
_atom_type_scat_source
C C 0.0033 0.0016 'International Tables Vol C Tables 4.2.6.8 and 6.1.1.4'
H H 0.0000 0.0000 'International Tables Vol C Tables 4.2.6.8 and 6.1.1.4'
B B 0.0013 0.0007 'International Tables Vol C Tables 4.2.6.8 and 6.1.1.4'
Br Br -0.2901 2.4595 'International Tables Vol C Tables 4.2.6.8 and 6.1.1.4'
P P 0.1023 0.0942 'International Tables Vol C Tables 4.2.6.8 and 6.1.1.4'
Rh Rh -1.1178 0.9187 'International Tables Vol C Tables 4.2.6.8 and 6.1.1.4'
F F 0.0171 0.0103 'International Tables Vol C Tables 4.2.6.8 and 6.1.1.4'

loop_
_geom_angle_atom_site_label_1
_geom_angle_atom_site_label_2
_geom_angle_atom_site_label_3
_geom_angle
_geom_angle_site_symmetry_1
_geom_angle_site_symmetry_3
_geom_angle_publ_flag
P Rh Br7 167.786(18) . . ?
P Rh Br8 102.689(18) . . ?
Br7 Rh Br8 85.627(10) . . ?
P Rh Br12 104.818(18) . . ?
Br7 Rh Br12 84.491(9) . . ?
Br8 Rh Br12 85.884(9) . . ?
P Rh H1A 81.9(16) . . ?
Br7 Rh H1A 88.5(16) . . ?
Br8 Rh H1A 95.3(16) . . ?
Br12 Rh H1A 172.8(16) . . ?
P Rh H1B 82.0(13) . . ?
Br7 Rh H1B 89.2(13) . . ?
Br8 Rh H1B 173.9(14) . . ?
Br12 Rh H1B 96.9(13) . . ?
H1A Rh H1B 81(2) . . ?
C8 P C2 104.76(12) . . ?
C8 P C14 102.51(11) . . ?
C2 P C14 105.52(12) . . ?
C8 P Rh 112.86(9) . . ?
C2 P Rh 115.94(9) . . ?
C14 P Rh 113.93(9) . . ?
C7 C2 C3 109.6(2) . . ?
C7 C2 P 115.45(19) . . ?
C3 C2 P 111.94(19) . . ?
C7 C2 H2 106.4 . . ?
C3 C2 H2 106.4 . . ?
P C2 H2 106.4 . . ?
C4 C3 C2 111.7(2) . . ?
C4 C3 H3A 109.3 . . ?
C2 C3 H3A 109.3 . . ?
C4 C3 H3B 109.3 . . ?
C2 C3 H3B 109.3 . . ?
H3A C3 H3B 108.0 . . ?
C5 C4 C3 111.2(2) . . ?
C5 C4 H4A 109.4 . . ?
C3 C4 H4A 109.4 . . ?
C5 C4 H4B 109.4 . . ?
C3 C4 H4B 109.4 . . ?
H4A C4 H4B 108.0 . . ?
C4 C5 C6 110.0(3) . . ?
C4 C5 H5A 109.7 . . ?
C6 C5 H5A 109.7 . . ?
C4 C5 H5B 109.7 . . ?
C6 C5 H5B 109.7 . . ?
H5A C5 H5B 108.2 . . ?
C5 C6 C7 111.9(3) . . ?
C5 C6 H6A 109.2 . . ?
C7 C6 H6A 109.2 . . ?
C5 C6 H6B 109.2 . . ?
C7 C6 H6B 109.2 . . ?
H6A C6 H6B 107.9 . . ?
C6 C7 C2 111.3(2) . . ?
C6 C7 H7A 109.4 . . ?
C2 C7 H7A 109.4 . . ?
C6 C7 H7B 109.4 . . ?
C2 C7 H7B 109.4 . . ?
H7A C7 H7B 108.0 . . ?
C9 C8 C13 109.2(2) . . ?
C9 C8 P 113.62(17) . . ?
C13 C8 P 116.27(17) . . ?
C9 C8 H8 105.6 . . ?
C13 C8 H8 105.6 . . ?
P C8 H8 105.6 . . ?
C10 C9 C8 110.4(2) . . ?
C10 C9 H9A 109.6 . . ?
C8 C9 H9A 109.6 . . ?
C10 C9 H9B 109.6 . . ?
C8 C9 H9B 109.6 . . ?
H9A C9 H9B 108.1 . . ?
C11 C10 C9 111.6(2) . . ?
C11 C10 H10A 109.3 . . ?
C9 C10 H10A 109.3 . . ?
C11 C10 H10B 109.3 . . ?
C9 C10 H10B 109.3 . . ?
H10A C10 H10B 108.0 . . ?
C10 C11 C12 110.5(2) . . ?
C10 C11 H11A 109.5 . . ?
C12 C11 H11A 109.5 . . ?
C10 C11 H11B 109.5 . . ?
C12 C11 H11B 109.5 . . ?
H11A C11 H11B 108.1 . . ?
C11 C12 C13 111.0(2) . . ?
C11 C12 H12A 109.4 . . ?
C13 C12 H12A 109.4 . . ?
C11 C12 H12B 109.4 . . ?
C13 C12 H12B 109.4 . . ?
H12A C12 H12B 108.0 . . ?
C12 C13 C8 109.3(2) . . ?
C12 C13 H13A 109.8 . . ?
C8 C13 H13A 109.8 . . ?
C12 C13 H13B 109.8 . . ?
C8 C13 H13B 109.8 . . ?
H13A C13 H13B 108.3 . . ?
C19 C14 C15 107.8(2) . . ?
C19 C14 P 112.53(17) . . ?
C15 C14 P 114.74(17) . . ?
C19 C14 H14 107.1 . . ?
C15 C14 H14 107.1 . . ?
P C14 H14 107.1 . . ?
C16 C15 C14 110.1(2) . . ?
C16 C15 H15A 109.6 . . ?
C14 C15 H15A 109.6 . . ?
C16 C15 H15B 109.6 . . ?
C14 C15 H15B 109.6 . . ?
H15A C15 H15B 108.1 . . ?
C17 C16 C15 110.8(3) . . ?
C17 C16 H16A 109.5 . . ?
C15 C16 H16A 109.5 . . ?
C17 C16 H16B 109.5 . . ?
C15 C16 H16B 109.5 . . ?
H16A C16 H16B 108.1 . . ?
C16 C17 C18 111.9(3) . . ?
C16 C17 H17A 109.2 . . ?
C18 C17 H17A 109.2 . . ?
C16 C17 H17B 109.2 . . ?
C18 C17 H17B 109.2 . . ?
H17A C17 H17B 107.9 . . ?
C17 C18 C19 112.4(2) . . ?
C17 C18 H18A 109.1 . . ?
C19 C18 H18A 109.1 . . ?
C17 C18 H18B 109.1 . . ?
C19 C18 H18B 109.1 . . ?
H18A C18 H18B 107.9 . . ?
C18 C19 C14 110.9(2) . . ?
C18 C19 H19A 109.5 . . ?
C14 C19 H19A 109.5 . . ?
C18 C19 H19B 109.5 . . ?
C14 C19 H19B 109.5 . . ?
H19A C19 H19B 108.0 . . ?
B4 C1 B3 63.64(17) . . ?
B4 C1 B2 116.1(2) . . ?
B3 C1 B2 63.25(17) . . ?
B4 C1 B5 62.80(18) . . ?
B3 C1 B5 115.7(2) . . ?
B2 C1 B5 115.2(2) . . ?
B4 C1 B6 115.3(2) . . ?
B3 C1 B6 115.6(2) . . ?
B2 C1 B6 62.80(18) . . ?
B5 C1 B6 62.79(18) . . ?
B4 C1 H1 116.9 . . ?
B3 C1 H1 116.8 . . ?
B2 C1 H1 117.1 . . ?
B5 C1 H1 117.5 . . ?
B6 C1 H1 117.5 . . ?
C1 B2 B7 103.2(2) . . ?
C1 B2 B11 104.1(2) . . ?
B7 B2 B11 60.41(17) . . ?
C1 B2 B6 58.67(17) . . ?
B7 B2 B6 107.4(2) . . ?
B11 B2 B6 59.63(17) . . ?
C1 B2 B3 58.16(16) . . ?
B7 B2 B3 59.60(17) . . ?
B11 B2 B3 108.4(2) . . ?
B6 B2 B3 107.9(2) . . ?
C1 B2 H2A 125.6 . . ?
B7 B2 H2A 123.0 . . ?
B11 B2 H2A 122.1 . . ?
B6 B2 H2A 121.6 . . ?
B3 B2 H2A 121.4 . . ?
C1 B3 B7 103.3(2) . . ?
C1 B3 B8 103.3(2) . . ?
B7 B3 B8 60.18(17) . . ?
C1 B3 B2 58.59(16) . . ?
B7 B3 B2 59.32(17) . . ?
B8 B3 B2 107.6(2) . . ?
C1 B3 B4 58.11(16) . . ?
B7 B3 B4 107.4(2) . . ?
B8 B3 B4 59.43(17) . . ?
B2 B3 B4 107.7(2) . . ?
C1 B3 H3 125.8 . . ?
B7 B3 H3 122.9 . . ?
B8 B3 H3 122.8 . . ?
B2 B3 H3 121.6 . . ?
B4 B3 H3 121.8 . . ?
C1 B4 B8 103.4(2) . . ?
C1 B4 B5 58.94(17) . . ?
B8 B4 B5 107.6(2) . . ?
C1 B4 B9 104.6(2) . . ?
B8 B4 B9 60.32(17) . . ?
B5 B4 B9 59.87(17) . . ?
C1 B4 B3 58.25(16) . . ?
B8 B4 B3 59.48(17) . . ?
B5 B4 B3 108.1(2) . . ?
B9 B4 B3 108.3(2) . . ?
C1 B4 H4 125.3 . . ?
B8 B4 H4 123.0 . . ?
B5 B4 H4 121.4 . . ?
B9 B4 H4 122.1 . . ?
B3 B4 H4 121.5 . . ?
C1 B5 B9 104.2(2) . . ?
C1 B5 B10 104.3(2) . . ?
B9 B5 B10 60.72(17) . . ?
C1 B5 B4 58.26(17) . . ?
B9 B5 B4 60.10(17) . . ?
B10 B5 B4 108.6(2) . . ?
C1 B5 B6 58.64(17) . . ?
B9 B5 B6 108.5(2) . . ?
B10 B5 B6 59.86(18) . . ?
B4 B5 B6 108.1(2) . . ?
C1 B5 H5 125.4 . . ?
B9 B5 H5 122.1 . . ?
B10 B5 H5 122.1 . . ?
B4 B5 H5 121.3 . . ?
B6 B5 H5 121.4 . . ?
C1 B6 B11 104.3(2) . . ?
C1 B6 B10 104.3(2) . . ?
B11 B6 B10 60.61(17) . . ?
C1 B6 B2 58.52(17) . . ?
B11 B6 B2 59.95(17) . . ?
B10 B6 B2 108.5(2) . . ?
C1 B6 B5 58.58(17) . . ?
B11 B6 B5 108.4(2) . . ?
B10 B6 B5 59.85(18) . . ?
B2 B6 B5 108.2(2) . . ?
C1 B6 H6 125.3 . . ?
B11 B6 H6 122.2 . . ?
B10 B6 H6 122.2 . . ?
B2 B6 H6 121.3 . . ?
B5 B6 H6 121.4 . . ?
B2 B7 B3 61.08(17) . . ?
B2 B7 B8 108.8(2) . . ?
B3 B7 B8 59.96(17) . . ?
B2 B7 B12 108.7(2) . . ?
B3 B7 B12 108.8(2) . . ?
B8 B7 B12 60.22(16) . . ?
B2 B7 B11 60.27(17) . . ?
B3 B7 B11 109.5(2) . . ?
B8 B7 B11 108.77(19) . . ?
B12 B7 B11 60.34(16) . . ?
B2 B7 Br7 125.99(18) . . ?
B3 B7 Br7 122.51(18) . . ?
B8 B7 Br7 117.67(17) . . ?
B12 B7 Br7 117.25(18) . . ?
B11 B7 Br7 122.17(18) . . ?
B7 Br7 Rh 96.47(9) . . ?
B4 B8 B3 61.09(17) . . ?
B4 B8 B7 108.4(2) . . ?
B3 B8 B7 59.86(17) . . ?
B4 B8 B12 108.23(19) . . ?
B3 B8 B12 108.5(2) . . ?
B7 B8 B12 59.96(16) . . ?
B4 B8 B9 60.26(16) . . ?
B3 B8 B9 109.6(2) . . ?
B7 B8 B9 108.42(19) . . ?
B12 B8 B9 60.14(16) . . ?
B4 B8 Br8 124.80(18) . . ?
B3 B8 Br8 121.78(18) . . ?
B7 B8 Br8 118.88(17) . . ?
B12 B8 Br8 118.92(18) . . ?
B9 B8 Br8 122.19(18) . . ?
B8 Br8 Rh 94.29(8) . . ?
B5 B9 B4 60.02(17) . . ?
B5 B9 B8 107.1(2) . . ?
B4 B9 B8 59.43(16) . . ?
B5 B9 B12 107.0(2) . . ?
B4 B9 B12 107.3(2) . . ?
B8 B9 B12 59.82(15) . . ?
B5 B9 B10 59.68(17) . . ?
B4 B9 B10 107.7(2) . . ?
B8 B9 B10 107.30(19) . . ?
B12 B9 B10 59.53(16) . . ?
B5 B9 Br9 122.94(18) . . ?
B4 B9 Br9 121.56(18) . . ?
B8 B9 Br9 121.38(18) . . ?
B12 B9 Br9 122.05(19) . . ?
B10 B9 Br9 122.77(18) . . ?
B12 B10 B5 107.2(2) . . ?
B12 B10 B6 107.2(2) . . ?
B5 B10 B6 60.29(18) . . ?
B12 B10 B11 60.04(16) . . ?
B5 B10 B11 107.8(2) . . ?
B6 B10 B11 59.50(17) . . ?
B12 B10 B9 59.87(16) . . ?
B5 B10 B9 59.60(17) . . ?
B6 B10 B9 107.9(2) . . ?
B11 B10 B9 108.19(19) . . ?
B12 B10 Br10 122.3(2) . . ?
B5 B10 Br10 121.53(18) . . ?
B6 B10 Br10 122.27(18) . . ?
B11 B10 Br10 122.33(19) . . ?
B9 B10 Br10 121.11(19) . . ?
B6 B11 B2 60.43(18) . . ?
B6 B11 B7 107.2(2) . . ?
B2 B11 B7 59.32(17) . . ?
B6 B11 B12 107.2(2) . . ?
B2 B11 B12 107.4(2) . . ?
B7 B11 B12 59.66(16) . . ?
B6 B11 B10 59.89(17) . . ?
B2 B11 B10 108.3(2) . . ?
B7 B11 B10 107.3(2) . . ?
B12 B11 B10 59.60(16) . . ?
B6 B11 Br11 122.97(18) . . ?
B2 B11 Br11 121.49(19) . . ?
B7 B11 Br11 121.35(18) . . ?
B12 B11 Br11 121.78(19) . . ?
B10 B11 Br11 122.53(19) . . ?
B7 B12 B10 108.2(2) . . ?
B7 B12 B8 59.82(16) . . ?
B10 B12 B8 108.3(2) . . ?
B7 B12 B9 108.2(2) . . ?
B10 B12 B9 60.60(16) . . ?
B8 B12 B9 60.04(16) . . ?
B7 B12 B11 60.00(16) . . ?
B10 B12 B11 60.36(16) . . ?
B8 B12 B11 108.2(2) . . ?
B9 B12 B11 109.0(2) . . ?
B7 B12 Br12 118.28(17) . . ?
B10 B12 Br12 124.60(18) . . ?
B8 B12 Br12 120.00(17) . . ?
B9 B12 Br12 123.60(18) . . ?
B11 B12 Br12 120.74(18) . . ?
B12 Br12 Rh 94.41(8) . . ?
C26 C21 C22 115.4(5) . . ?
C26 C21 H21 122.3 . . ?
C22 C21 H21 122.3 . . ?
C23 C22 C21 119.9(5) . . ?
C23 C22 H22 120.0 . . ?
C21 C22 H22 120.0 . . ?
F1A C23 C24 107.4(9) . . ?
F1A C23 C22 130.4(9) . . ?
C24 C23 C22 122.0(5) . . ?
C23 C24 C25 121.5(5) . . ?
C23 C24 H24 119.3 . . ?
C25 C24 H24 119.3 . . ?
C26 C25 C24 120.2(5) . . ?
C26 C25 H25 119.9 . . ?
C24 C25 H25 119.9 . . ?
F1 C26 C25 118.0(6) . . ?
F1 C26 C21 121.0(6) . . ?
C25 C26 C21 121.0(5) . . ?

loop_
_geom_bond_atom_site_label_1
_geom_bond_atom_site_label_2
_geom_bond_distance
_geom_bond_site_symmetry_2
_geom_bond_publ_flag
Rh P 2.2165(7) . ?
Rh Br7 2.6346(3) . ?
Rh Br8 2.7187(3) . ?
Rh Br12 2.7241(3) . ?
Rh H1A 1.45(4) . ?
Rh H1B 1.46(3) . ?
P C8 1.854(2) . ?
P C2 1.856(3) . ?
P C14 1.860(2) . ?
C2 C7 1.536(3) . ?
C2 C3 1.549(4) . ?
C2 H2 1.0000 . ?
C3 C4 1.533(4) . ?
C3 H3A 0.9900 . ?
C3 H3B 0.9900 . ?
C4 C5 1.519(4) . ?
C4 H4A 0.9900 . ?
C4 H4B 0.9900 . ?
C5 C6 1.526(4) . ?
C5 H5A 0.9900 . ?
C5 H5B 0.9900 . ?
C6 C7 1.526(4) . ?
C6 H6A 0.9900 . ?
C6 H6B 0.9900 . ?
C7 H7A 0.9900 . ?
C7 H7B 0.9900 . ?
C8 C9 1.536(4) . ?
C8 C13 1.538(3) . ?
C8 H8 1.0000 . ?
C9 C10 1.530(3) . ?
C9 H9A 0.9900 . ?
C9 H9B 0.9900 . ?
C10 C11 1.518(4) . ?
C10 H10A 0.9900 . ?
C10 H10B 0.9900 . ?
C11 C12 1.524(4) . ?
C11 H11A 0.9900 . ?
C11 H11B 0.9900 . ?
C12 C13 1.534(3) . ?
C12 H12A 0.9900 . ?
C12 H12B 0.9900 . ?
C13 H13A 0.9900 . ?
C13 H13B 0.9900 . ?
C14 C19 1.538(4) . ?
C14 C15 1.544(3) . ?
C14 H14 1.0000 . ?
C15 C16 1.534(4) . ?
C15 H15A 0.9900 . ?
C15 H15B 0.9900 . ?
C16 C17 1.514(5) . ?
C16 H16A 0.9900 . ?
C16 H16B 0.9900 . ?
C17 C18 1.526(4) . ?
C17 H17A 0.9900 . ?
C17 H17B 0.9900 . ?
C18 C19 1.531(4) . ?
C18 H18A 0.9900 . ?
C18 H18B 0.9900 . ?
C19 H19A 0.9900 . ?
C19 H19B 0.9900 . ?
C1 B4 1.701(4) . ?
C1 B3 1.704(4) . ?
C1 B2 1.712(4) . ?
C1 B5 1.714(4) . ?
C1 B6 1.715(4) . ?
C1 H1 1.1200 . ?
B2 B7 1.760(4) . ?
B2 B11 1.777(5) . ?
B2 B6 1.786(4) . ?
B2 B3 1.791(4) . ?
B2 H2A 1.1200 . ?
B3 B7 1.765(4) . ?
B3 B8 1.767(4) . ?
B3 B4 1.795(4) . ?
B3 H3 1.1200 . ?
B4 B8 1.766(4) . ?
B4 B5 1.779(4) . ?
B4 B9 1.781(4) . ?
B4 H4 1.1200 . ?
B5 B9 1.777(4) . ?
B5 B10 1.778(4) . ?
B5 B6 1.786(4) . ?
B5 H5 1.1200 . ?
B6 B11 1.771(4) . ?
B6 B10 1.778(5) . ?
B6 H6 1.1200 . ?
B7 B8 1.771(4) . ?
B7 B12 1.773(4) . ?
B7 B11 1.779(4) . ?
B7 Br7 1.973(3) . ?
B8 B12 1.778(4) . ?
B8 B9 1.782(4) . ?
B8 Br8 1.970(3) . ?
B9 B12 1.784(4) . ?
B9 B10 1.797(4) . ?
B9 Br9 1.946(3) . ?
B10 B12 1.778(4) . ?
B10 B11 1.791(4) . ?
B10 Br10 1.949(3) . ?
B11 B12 1.786(4) . ?
B11 Br11 1.941(3) . ?
B12 Br12 1.954(3) . ?
C21 C26 1.414(8) . ?
C21 C22 1.427(8) . ?
C21 H21 0.9500 . ?
C22 C23 1.322(8) . ?
C22 H22 0.9500 . ?
C23 F1A 1.218(10) . ?
C23 C24 1.309(7) . ?
C24 C25 1.347(7) . ?
C24 H24 0.9500 . ?
C25 C26 1.325(7) . ?
C25 H25 0.9500 . ?
C26 F1 1.294(6) . ?
